data_7050294
loop_
_publ_author_name
'Paul Kelly'
'Mark R Bailey'
'Mark R.J.Elsegood'
'Liam M.Gilby'
'Kathryn E.Holmes'
'Michael J.Papageorgiou'
'Sarah Pedron-Haba'

_publ_section_title
;
Reactions of mono- and bis-N-bromosulfimides with
thio-ether crowns, phosphines and selenides
;
_journal_name_full 'New J.Chem.(Nouv.J.Chim.)'
_journal_year 2004
_chemical_formula_sum 'C44 H45 B N2 S4'
_chemical_formula_weight 740.87
_space_group_IT_number 2
_symmetry_cell_setting triclinic
_symmetry_space_group_name_Hall '-P 1'
_symmetry_space_group_name_H-M 'P -1'
_atom_sites_solution_hydrogens geom
_atom_sites_solution_primary direct
_atom_sites_solution_secondary difmap
_cell_angle_alpha 103.872(3)
_cell_angle_beta 96.430(3)
_cell_angle_gamma 95.884(3)
_cell_formula_units_Z 2
_cell_length_a 10.0080(17)
_cell_length_b 10.0428(17)
_cell_length_c 20.281(3)
_cell_measurement_reflns_used 4940
_cell_measurement_temperature 150(2)
_cell_measurement_theta_max 28.39
_cell_measurement_theta_min 2.45
_cell_volume 1948.7(6)
_diffrn_ambient_temperature 150(2)
_diffrn_detector_area_resol_mean ?
_diffrn_measurement_device_type 'Bruker SMART 1000 CCD diffractometer'
_diffrn_measurement_method '\w rotation with narrow frames'
_diffrn_radiation_monochromator graphite
_diffrn_radiation_source 'sealed tube'
_diffrn_radiation_type MoK\a
_diffrn_radiation_wavelength 0.71073
_diffrn_reflns_av_R_equivalents 0.0304
_diffrn_reflns_av_sigmaI/netI 0.0614
_diffrn_reflns_limit_h_max 13
_diffrn_reflns_limit_h_min -13
_diffrn_reflns_limit_k_max 13
_diffrn_reflns_limit_k_min -13
_diffrn_reflns_limit_l_max 26
_diffrn_reflns_limit_l_min -27
_diffrn_reflns_number 17238
_diffrn_reflns_theta_max 28.85
_diffrn_reflns_theta_min 2.07
_diffrn_standards_decay_% 0
_diffrn_standards_interval_count ?
_diffrn_standards_interval_time ?
_diffrn_standards_number 0
_exptl_absorpt_coefficient_mu 0.278
_exptl_absorpt_correction_T_max 0.960
_exptl_absorpt_correction_T_min 0.804
_exptl_absorpt_correction_type multi-scan
_exptl_absorpt_process_details 'SADABS v.2.03, Sheldrick, G.M. (2001)'
_exptl_crystal_colour colourless
_exptl_crystal_density_diffrn 1.263
_exptl_crystal_density_meas ?
_exptl_crystal_density_method 'not measured'
_exptl_crystal_description plate
_exptl_crystal_F_000 784
_exptl_crystal_size_max 0.82
_exptl_crystal_size_mid 0.48
_exptl_crystal_size_min 0.15
_refine_ls_extinction_coef ?
_refine_ls_extinction_method none
_refine_ls_goodness_of_fit_ref 1.055
_refine_ls_hydrogen_treatment mixed
_refine_ls_matrix_type full
_refine_ls_number_parameters 461
_refine_ls_number_reflns 8974
_refine_ls_number_restraints 0
_refine_ls_restrained_S_all 1.055
_refine_ls_R_factor_all 0.0792
_refine_ls_R_factor_gt 0.0452
_refine_ls_shift/su_max 0.001
_refine_ls_shift/su_mean 0.000
_refine_ls_structure_factor_coef Fsqd
_refine_ls_weighting_details 'calc w=1/[\s^2^(Fo^2^)+(0.0508P)^2^+0.0000P] where P=(Fo^2^+2Fc^2^)/3'
_refine_ls_weighting_scheme calc
_refine_ls_wR_factor_gt 0.0984
_refine_ls_wR_factor_ref 0.1119
_reflns_number_gt 6057
_reflns_number_total 8974
_reflns_threshold_expression I>2\s(I)
_cod_database_code 7050294

loop_
_symmetry_equiv_pos_as_xyz
'x, y, z'
'-x, -y, -z'

loop_
_atom_site_label
_atom_site_type_symbol
_atom_site_fract_x
_atom_site_fract_y
_atom_site_fract_z
_atom_site_U_iso_or_equiv
_atom_site_adp_type
_atom_site_occupancy
_atom_site_symmetry_multiplicity
_atom_site_calc_flag
_atom_site_refinement_flags
_atom_site_disorder_assembly
_atom_site_disorder_group
S1 S 0.14892(5) 0.61880(5) 0.19730(3) 0.02250(13) Uani 1 1 d . . .
S2 S 0.17377(5) 0.60724(5) 0.32862(3) 0.02341(13) Uani 1 1 d . . .
S3 S 0.31421(6) 0.56367(6) 0.49323(3) 0.02731(14) Uani 1 1 d . . .
S4 S 0.31975(6) 0.92435(6) 0.46164(3) 0.03383(15) Uani 1 1 d . . .
N1 N 0.18644(18) 0.71192(17) 0.27710(8) 0.0255(4) Uani 1 1 d . . .
C1 C 0.0665(2) 0.7308(2) 0.15547(10) 0.0217(4) Uani 1 1 d . . .
C2 C 0.1123(2) 0.8707(2) 0.17210(11) 0.0306(5) Uani 1 1 d . . .
H2 H 0.1903 0.9083 0.2052 0.037 Uiso 1 1 calc R . .
C3 C 0.0436(2) 0.9554(2) 0.14012(12) 0.0355(6) Uani 1 1 d . . .
H3 H 0.0731 1.0521 0.1516 0.043 Uiso 1 1 calc R . .
C4 C -0.0690(2) 0.8987(2) 0.09100(11) 0.0333(5) Uani 1 1 d . . .
H4 H -0.1163 0.9569 0.0688 0.040 Uiso 1 1 calc R . .
C5 C -0.1123(2) 0.7591(2) 0.07437(11) 0.0307(5) Uani 1 1 d . . .
H5 H -0.1890 0.7213 0.0405 0.037 Uiso 1 1 calc R . .
C6 C -0.0452(2) 0.6726(2) 0.10650(10) 0.0266(5) Uani 1 1 d . . .
H6 H -0.0751 0.5760 0.0952 0.032 Uiso 1 1 calc R . .
C7 C 0.3060(2) 0.6193(2) 0.16332(10) 0.0243(5) Uani 1 1 d . . .
C8 C 0.3148(2) 0.5124(2) 0.10749(11) 0.0347(6) Uani 1 1 d . . .
H8 H 0.2387 0.4443 0.0876 0.042 Uiso 1 1 calc R . .
C9 C 0.4357(3) 0.5055(3) 0.08077(13) 0.0467(7) Uani 1 1 d . . .
H9 H 0.4438 0.4318 0.0427 0.056 Uiso 1 1 calc R . .
C10 C 0.5445(3) 0.6060(3) 0.10957(14) 0.0463(7) Uani 1 1 d . . .
H10 H 0.6273 0.6018 0.0909 0.056 Uiso 1 1 calc R . .
C11 C 0.5346(2) 0.7126(3) 0.16517(14) 0.0440(7) Uani 1 1 d . . .
H11 H 0.6100 0.7818 0.1843 0.053 Uiso 1 1 calc R . .
C12 C 0.4150(2) 0.7190(2) 0.19323(12) 0.0345(6) Uani 1 1 d . . .
H12 H 0.4082 0.7907 0.2324 0.041 Uiso 1 1 calc R . .
C13 C 0.3486(2) 0.6071(2) 0.36230(10) 0.0254(5) Uani 1 1 d . . .
H13A H 0.3999 0.5785 0.3234 0.038 Uiso 1 1 calc R . .
H13B H 0.3877 0.7027 0.3876 0.038 Uiso 1 1 calc R . .
C14 C 0.3683(2) 0.5123(2) 0.40995(10) 0.0294(5) Uani 1 1 d . . .
H14A H 0.4660 0.5026 0.4169 0.044 Uiso 1 1 calc R . .
H14B H 0.3191 0.4195 0.3862 0.044 Uiso 1 1 calc R . .
C15 C 0.4147(2) 0.7302(2) 0.53165(11) 0.0320(5) Uani 1 1 d . . .
H15A H 0.4562 0.7301 0.5783 0.048 Uiso 1 1 calc R . .
H15B H 0.4895 0.7409 0.5045 0.048 Uiso 1 1 calc R . .
C16 C 0.3388(2) 0.8565(2) 0.53726(11) 0.0333(5) Uani 1 1 d . . .
H16A H 0.3871 0.9315 0.5763 0.050 Uiso 1 1 calc R . .
H16B H 0.2472 0.8317 0.5484 0.050 Uiso 1 1 calc R . .
C17 C 0.1467(2) 0.8616(2) 0.42120(11) 0.0336(6) Uani 1 1 d . . .
H17A H 0.0862 0.9026 0.4536 0.050 Uiso 1 1 calc R . .
H17B H 0.1314 0.8995 0.3806 0.050 Uiso 1 1 calc R . .
C18 C 0.1003(2) 0.7076(2) 0.39797(10) 0.0257(5) Uani 1 1 d . . .
H18A H 0.0007 0.6938 0.3843 0.039 Uiso 1 1 calc R . .
H18B H 0.1181 0.6687 0.4381 0.039 Uiso 1 1 calc R . .
B1 B 0.7540(2) 0.3524(2) 0.26259(12) 0.0224(5) Uani 1 1 d . . .
C19 C 0.5977(2) 0.2841(2) 0.26426(10) 0.0240(5) Uani 1 1 d . . .
C20 C 0.5653(2) 0.1673(2) 0.28798(10) 0.0286(5) Uani 1 1 d . . .
H20 H 0.6366 0.1205 0.3022 0.034 Uiso 1 1 calc R . .
C21 C 0.4319(3) 0.1165(2) 0.29169(11) 0.0363(6) Uani 1 1 d . . .
H21 H 0.4145 0.0385 0.3098 0.044 Uiso 1 1 calc R . .
C22 C 0.3250(2) 0.1789(3) 0.26924(12) 0.0380(6) Uani 1 1 d . . .
H22 H 0.2342 0.1451 0.2721 0.046 Uiso 1 1 calc R . .
C23 C 0.3526(2) 0.2911(2) 0.24259(12) 0.0353(6) Uani 1 1 d . . .
H23 H 0.2803 0.3326 0.2249 0.042 Uiso 1 1 calc R . .
C24 C 0.4864(2) 0.3436(2) 0.24164(11) 0.0289(5) Uani 1 1 d . . .
H24 H 0.5029 0.4235 0.2249 0.035 Uiso 1 1 calc R . .
C25 C 0.8620(2) 0.2969(2) 0.31365(10) 0.0225(4) Uani 1 1 d . . .
C26 C 0.9040(2) 0.1650(2) 0.29343(11) 0.0259(5) Uani 1 1 d . . .
H26 H 0.8681 0.1079 0.2492 0.031 Uiso 1 1 calc R . .
C27 C 0.9952(2) 0.1149(2) 0.33490(11) 0.0299(5) Uani 1 1 d . . .
H27 H 1.0211 0.0258 0.3184 0.036 Uiso 1 1 calc R . .
C28 C 1.0488(2) 0.1937(2) 0.40026(11) 0.0305(5) Uani 1 1 d . . .
H28 H 1.1117 0.1599 0.4288 0.037 Uiso 1 1 calc R . .
C29 C 1.0089(2) 0.3223(2) 0.42281(11) 0.0281(5) Uani 1 1 d . . .
H29 H 1.0435 0.3776 0.4676 0.034 Uiso 1 1 calc R . .
C30 C 0.9182(2) 0.3714(2) 0.38031(10) 0.0249(5) Uani 1 1 d . . .
H30 H 0.8929 0.4606 0.3974 0.030 Uiso 1 1 calc R . .
C31 C 0.7913(2) 0.3131(2) 0.18324(10) 0.0220(4) Uani 1 1 d . . .
C32 C 0.6939(2) 0.3002(2) 0.12617(11) 0.0321(5) Uani 1 1 d . . .
H32 H 0.6025 0.3079 0.1334 0.038 Uiso 1 1 calc R . .
C33 C 0.7240(3) 0.2767(3) 0.05952(11) 0.0389(6) Uani 1 1 d . . .
H33 H 0.6541 0.2702 0.0227 0.047 Uiso 1 1 calc R . .
C34 C 0.8553(3) 0.2627(2) 0.04634(12) 0.0358(6) Uani 1 1 d . . .
H34 H 0.8763 0.2455 0.0008 0.043 Uiso 1 1 calc R . .
C35 C 0.9547(2) 0.2743(2) 0.10100(12) 0.0320(5) Uani 1 1 d . . .
H35 H 1.0455 0.2652 0.0932 0.038 Uiso 1 1 calc R . .
C36 C 0.9229(2) 0.2992(2) 0.16775(11) 0.0268(5) Uani 1 1 d . . .
H36 H 0.9938 0.3071 0.2044 0.032 Uiso 1 1 calc R . .
C37 C 0.7614(2) 0.5218(2) 0.28905(10) 0.0204(4) Uani 1 1 d . . .
C38 C 0.7105(2) 0.5837(2) 0.34903(10) 0.0260(5) Uani 1 1 d . . .
H38 H 0.6693 0.5255 0.3738 0.031 Uiso 1 1 calc R . .
C39 C 0.7173(2) 0.7251(2) 0.37376(11) 0.0304(5) Uani 1 1 d . . .
H39 H 0.6818 0.7620 0.4148 0.036 Uiso 1 1 calc R . .
C40 C 0.7760(2) 0.8138(2) 0.33879(11) 0.0290(5) Uani 1 1 d . . .
H40 H 0.7810 0.9113 0.3554 0.035 Uiso 1 1 calc R . .
C41 C 0.8270(2) 0.7569(2) 0.27911(11) 0.0270(5) Uani 1 1 d . . .
H41 H 0.8673 0.8157 0.2544 0.032 Uiso 1 1 calc R . .
C42 C 0.8193(2) 0.6141(2) 0.25529(10) 0.0230(5) Uani 1 1 d . . .
H42 H 0.8551 0.5778 0.2142 0.028 Uiso 1 1 calc R . .
N2 N 0.3372(3) 1.1560(3) 0.03383(15) 0.0835(10) Uani 1 1 d . . .
C43 C 0.4438(3) 1.0017(3) 0.10298(12) 0.0497(7) Uani 1 1 d . . .
H43A H 0.4667 1.0532 0.1512 0.075 Uiso 1 1 calc R . .
H43B H 0.5264 0.9741 0.0849 0.075 Uiso 1 1 calc R . .
H43C H 0.3795 0.9189 0.0993 0.075 Uiso 1 1 calc R . .
C44 C 0.3832(3) 1.0879(3) 0.06405(14) 0.0485(7) Uani 1 1 d . . .
